data_2102343
loop_
_publ_author_name
'Marsh, Richard E.'

_publ_section_title
;
 Space group <i>Cc</i>: an update
;
_journal_issue 2
_journal_name_full 'Acta Crystallographica Section B'
_journal_page_first 252
_journal_page_last 253
_journal_paper_doi 10.1107/S0108768104003878
_journal_volume 60
_journal_year 2004
_chemical_formula_moiety 'C12 H16 N6 O2'
_chemical_formula_sum 'C12 H16 N6 O2'
_space_group_crystal_system monoclinic
_space_group_IT_number 15
_space_group_name_Hall '-C 2yc'
_space_group_name_H-M_alt 'C 1 2/c 1'
_audit_creation_method CRYM
_cell_angle_alpha 90
_cell_angle_beta 109.04
_cell_angle_gamma 90
_cell_formula_units_Z 4
_cell_length_a 9.7610
_cell_length_b 14.5210
_cell_length_c 10.2151
_cell_volume 1368.671
_cod_data_source_file bk0142.cif
_cod_data_source_block GOTMOR
_cod_depositor_comments
;
 Updating space group information and adding the symmetry operation list.

 Antanas Vaitkus,
 2018-06-14

 Adding the _cell_formula_units_Z data item.

 Antanas Vaitkus,
 2017-08-05

  Added moiety chemical formula from Marsh (2004) paper.
  The summary chemical formula is calculated from moiety formula using
  AdHocParser
  (svn://www.crystallography.net/cod-tools/trunk/Formulae/AdHocParser.yp,
  revision 1441.)

  Andrius Merkys
  2013-11-11
;
_cod_original_sg_symbol_H-M C2/c
_cod_database_code 2102343

loop_
_space_group_symop_id
_space_group_symop_operation_xyz
1 x,y,z
2 -x,y,-z+1/2
3 -x,-y,-z
4 x,-y,z+1/2
5 x+1/2,y+1/2,z
6 -x+1/2,y+1/2,-z+1/2
7 -x+1/2,-y+1/2,-z
8 x+1/2,-y+1/2,z+1/2

loop_
_atom_site_label
_atom_site_type_symbol
_atom_site_fract_x
_atom_site_fract_y
_atom_site_fract_z
O1 O 0.09110 -0.13800 0.49650
N1 N -0.31100 -0.06045 0.25425
N3 N -0.38860 -0.08795 0.44035
N5 N -0.14795 -0.11265 0.47100
C1 C -0.27850 -0.08730 0.38650
C3 C -0.04115 -0.11115 0.41785
C5 C -0.06000 -0.08400 0.27930
C7 C -0.19800 -0.05985 0.20635
C9 C 0.10980 -0.17045 0.63410
C11 C 0.26850 -0.19125 0.69975
H1 H -0.47595 -0.07080 0.38905
H2 H -0.37265 -0.10550 0.52635
H5 H -0.21640 -0.04070 0.11330
H7 H 0.05130 -0.22665 0.63075
H8 H 0.07885 -0.12275 0.68785
H11 H 0.32465 -0.13450 0.70600
H12 H 0.29845 -0.23645 0.64320
H13 H 0.28585 -0.21630 0.79285
